data_7010140
loop_
_publ_author_name
'Nielson, Alastair J.'
'Glenny, Mark W.'
'Rickard, Clifton E. F.'
'Waters, Joyce M.'

_publ_section_title
;
 Regiospecific influences of phenyl ring substituents in monoimido
 complexes of tantalum and tungsten and bis imido complexes of
 molybdenum
;
_journal_issue 24
_journal_name_full 'Journal of the Chemical Society, Dalton Transactions'
_journal_page_first 4569
_journal_paper_doi 10.1039/b006420n
_journal_year 2000
_chemical_formula_moiety '[W Cl3 (N C10 H7) (P Me3)2]'
_chemical_formula_sum 'C16 H25 Cl3 N P2 W'
_chemical_formula_weight 583.51
_chemical_name_systematic '[W Cl3 (N C10 H7) (P Me3)2]'
_space_group_IT_number 14
_symmetry_cell_setting monoclinic
_symmetry_space_group_name_Hall '-P 2yn'
_symmetry_space_group_name_H-M 'P 1 21/n 1'
_atom_sites_solution_hydrogens geom
_atom_sites_solution_primary direct
_atom_sites_solution_secondary difmap
_audit_creation_method SHELXL-97
_cell_angle_alpha 90.000(10)
_cell_angle_beta 103.90(2)
_cell_angle_gamma 90.000(10)
_cell_formula_units_Z 4
_cell_length_a 8.6183(14)
_cell_length_b 27.756(4)
_cell_length_c 9.486(2)
_cell_measurement_reflns_used 25
_cell_measurement_temperature 293(2)
_cell_measurement_theta_max 12
_cell_measurement_theta_min 10
_cell_volume 2202.7(7)
_computing_cell_refinement 'CAD4 software'
_computing_data_collection 'CAD4 software'
_computing_data_reduction 'CAD4 software'
_computing_molecular_graphics ORTEP3
_computing_structure_refinement 'SHELXL-97 (Sheldrick, 1997)'
_computing_structure_solution 'SHELXS-97 (Sheldrick, 1990)'
_diffrn_ambient_temperature 293(2)
_diffrn_measured_fraction_theta_full 0.965
_diffrn_measured_fraction_theta_max 0.965
_diffrn_measurement_device_type 'CAD4 diffractometer'
_diffrn_measurement_method omega/2theta
_diffrn_radiation_monochromator graphite
_diffrn_radiation_source 'fine-focus sealed tube'
_diffrn_radiation_type MoK\a
_diffrn_radiation_wavelength 0.71069
_diffrn_reflns_av_R_equivalents 0.0632
_diffrn_reflns_av_sigmaI/netI 0.0386
_diffrn_reflns_limit_h_max 10
_diffrn_reflns_limit_h_min -10
_diffrn_reflns_limit_k_max 0
_diffrn_reflns_limit_k_min -34
_diffrn_reflns_limit_l_max 0
_diffrn_reflns_limit_l_min -11
_diffrn_reflns_number 4513
_diffrn_reflns_theta_full 25.97
_diffrn_reflns_theta_max 25.97
_diffrn_reflns_theta_min 1.47
_diffrn_standards_decay_% 0
_diffrn_standards_interval_count 100
_diffrn_standards_interval_time '1 h'
_diffrn_standards_number 3
_exptl_absorpt_coefficient_mu 5.752
_exptl_absorpt_correction_T_max 0.6562
_exptl_absorpt_correction_T_min 0.2526
_exptl_absorpt_correction_type 'Psi scans'
_exptl_crystal_colour brown
_exptl_crystal_density_diffrn 1.760
_exptl_crystal_density_meas ?
_exptl_crystal_density_method .
_exptl_crystal_description blocks
_exptl_crystal_F_000 1132
_exptl_crystal_size_max 0.33
_exptl_crystal_size_mid 0.28
_exptl_crystal_size_min 0.08
_refine_diff_density_max 2.290
_refine_diff_density_min -2.505
_refine_diff_density_rms 0.196
_refine_ls_extinction_method none
_refine_ls_goodness_of_fit_ref 1.031
_refine_ls_hydrogen_treatment mixed
_refine_ls_matrix_type full
_refine_ls_number_parameters 255
_refine_ls_number_reflns 4268
_refine_ls_number_restraints 0
_refine_ls_restrained_S_all 1.031
_refine_ls_R_factor_all 0.0933
_refine_ls_R_factor_gt 0.0603
_refine_ls_shift/su_max 0.234
_refine_ls_shift/su_mean 0.011
_refine_ls_structure_factor_coef Fsqd
_refine_ls_weighting_details 'w=1/[\s^2^(Fo^2^)+(0.1041P)^2^+9.5481P] where P=(Fo^2^+2Fc^2^)/3'
_refine_ls_weighting_scheme calc
_refine_ls_wR_factor_gt 0.1560
_refine_ls_wR_factor_ref 0.1756
_reflns_number_gt 3106
_reflns_number_total 4268
_reflns_threshold_expression >2sigma(I)
_cod_data_source_file b006420n.txt
_cod_data_source_block mg14
_cod_depositor_comments
;
The following automatic conversions were performed:
'_symmetry_cell_setting' value 'Monoclinic' changed to 'monoclinic'
according to '/home/saulius/struct/CIF-dictionaries/cif_core.dic'
dictionary named 'cif_core.dic' version 2.4.1 from 2010-06-29.

Automatic conversion script
Id: cif_fix_enum 1527 2010-12-29 10:47:43Z saulius 

The following automatic conversions were performed:

'_refine_ls_weighting_scheme' value 'calc
w=1/[\s^2^(Fo^2^)+(0.1041P)^2^+9.5481P] where P=(Fo^2^+2Fc^2^)/3' was
changed to 'calc'. New tag '_refine_ls_weighting_details' was
created. The value of the new tag was set to
'w=1/[\s^2^(Fo^2^)+(0.1041P)^2^+9.5481P] where P=(Fo^2^+2Fc^2^)/3'.

Automatic conversion script
Id: cif_fix_values 3143 2015-03-26 13:38:13Z robertas 
;
_cod_original_sg_symbol_H-M P2(1)/n
_cod_database_code 7010140

loop_
_symmetry_equiv_pos_as_xyz
'x, y, z'
'-x+1/2, y+1/2, -z+1/2'
'-x, -y, -z'
'x-1/2, -y-1/2, z-1/2'

loop_
_atom_site_label
_atom_site_type_symbol
_atom_site_fract_x
_atom_site_fract_y
_atom_site_fract_z
_atom_site_U_iso_or_equiv
_atom_site_adp_type
_atom_site_occupancy
_atom_site_calc_flag
_atom_site_refinement_flags
_atom_site_disorder_assembly
_atom_site_disorder_group
W W 0.04207(5) 0.145736(16) 0.13456(5) 0.05471(19) Uani 1 d . . .
Cl1 Cl -0.1382(6) 0.18287(18) -0.0771(5) 0.1111(14) Uani 1 d . . .
Cl2 Cl 0.2056(6) 0.21465(16) 0.1160(5) 0.1032(14) Uani 1 d . . .
Cl3 Cl -0.1515(6) 0.08335(16) 0.1135(6) 0.1079(14) Uani 1 d . . .
P1 P 0.1676(5) 0.10234(13) -0.0450(4) 0.0723(9) Uani 0.55(4) d P A 1
C11 C 0.027(5) 0.0666(15) -0.179(4) 0.124(17) Uani 0.55(4) d P A 1
H11A H 0.0116 0.0359 -0.1378 0.100 Uiso 0.55(4) calc PR A 1
H11B H 0.0687 0.0620 -0.2631 0.100 Uiso 0.55(4) calc PR A 1
H11C H -0.0736 0.0832 -0.2064 0.100 Uiso 0.55(4) calc PR A 1
C12 C 0.224(11) 0.1445(14) -0.170(7) 0.25(5) Uani 0.55(4) d P A 1
H12A H 0.2616 0.1737 -0.1194 0.100 Uiso 0.55(4) calc PR A 1
H12B H 0.1322 0.1514 -0.2476 0.100 Uiso 0.55(4) calc PR A 1
H12C H 0.3065 0.1306 -0.2088 0.100 Uiso 0.55(4) calc PR A 1
C13 C 0.319(6) 0.061(2) 0.035(4) 0.127(19) Uani 0.55(4) d P A 1
H13A H 0.2778 0.0289 0.0203 0.100 Uiso 0.55(4) calc PR A 1
H13B H 0.3530 0.0675 0.1375 0.100 Uiso 0.55(4) calc PR A 1
H13C H 0.4078 0.0646 -0.0083 0.100 Uiso 0.55(4) calc PR A 1
P11 P 0.1676(5) 0.10234(13) -0.0450(4) 0.0723(9) Uani 0.45(4) d P A 2
C14 C 0.115(14) 0.0438(16) -0.072(14) 0.54(15) Uani 0.45(4) d P A 2
H14A H 0.0914 0.0368 -0.1743 0.100 Uiso 0.45(4) calc PR A 2
H14B H 0.0228 0.0376 -0.0355 0.100 Uiso 0.45(4) calc PR A 2
H14C H 0.2022 0.0238 -0.0223 0.100 Uiso 0.45(4) calc PR A 2
C15 C 0.160(16) 0.1222(17) -0.214(9) 0.35(10) Uani 0.45(4) d P A 2
H15A H 0.0780 0.1053 -0.2821 0.100 Uiso 0.45(4) calc PR A 2
H15B H 0.2615 0.1166 -0.2368 0.100 Uiso 0.45(4) calc PR A 2
H15C H 0.1373 0.1561 -0.2196 0.100 Uiso 0.45(4) calc PR A 2
C16 C 0.386(5) 0.107(3) 0.011(6) 0.14(2) Uani 0.45(4) d P A 2
H16A H 0.4220 0.0989 0.1121 0.100 Uiso 0.45(4) calc PR A 2
H16B H 0.4192 0.1386 -0.0058 0.100 Uiso 0.45(4) calc PR A 2
H16C H 0.4326 0.0842 -0.0448 0.100 Uiso 0.45(4) calc PR A 2
P2 P -0.1085(4) 0.19234(14) 0.2895(4) 0.0731(9) Uani 0.43(7) d P A 1
C21 C -0.331(8) 0.184(4) 0.232(6) 0.13(3) Uani 0.43(7) d P A 1
H21A H -0.3602 0.1724 0.1343 0.100 Uiso 0.43(7) calc PR A 1
H21B H -0.3827 0.2144 0.2381 0.100 Uiso 0.43(7) calc PR A 1
H21C H -0.3637 0.1613 0.2956 0.100 Uiso 0.43(7) calc PR A 1
C22 C -0.111(14) 0.258(3) 0.247(14) 0.29(9) Uani 0.43(7) d P A 1
H22A H -0.2165 0.2704 0.2406 0.100 Uiso 0.43(7) calc PR A 1
H22B H -0.0838 0.2624 0.1553 0.100 Uiso 0.43(7) calc PR A 1
H22C H -0.0356 0.2743 0.3217 0.100 Uiso 0.43(7) calc PR A 1
C23 C -0.078(4) 0.1716(14) 0.468(3) 0.226(16) Uani 1 d . A 1
H23A H 0.0312 0.1765 0.5186 0.100 Uiso 1 calc R A 1
H23B H -0.1032 0.1378 0.4676 0.100 Uiso 1 calc R A 1
H23C H -0.1466 0.1890 0.5169 0.100 Uiso 1 calc R A 1
P21 P -0.1085(4) 0.19234(14) 0.2895(4) 0.0731(9) Uani 0.57(7) d P A 2
C24 C -0.300(7) 0.206(4) 0.234(8) 0.22(6) Uani 0.57(7) d P A 2
H24A H -0.3542 0.1826 0.1667 0.100 Uiso 0.57(7) calc PR A 2
H24B H -0.3111 0.2374 0.1880 0.100 Uiso 0.57(7) calc PR A 2
H24C H -0.3473 0.2074 0.3165 0.100 Uiso 0.57(7) calc PR A 2
C25 C -0.024(8) 0.2471(18) 0.349(9) 0.21(5) Uani 0.57(7) d P A 2
H25A H -0.0032 0.2647 0.2681 0.100 Uiso 0.57(7) calc PR A 2
H25B H 0.0746 0.2420 0.4200 0.100 Uiso 0.57(7) calc PR A 2
H25C H -0.0960 0.2652 0.3914 0.100 Uiso 0.57(7) calc PR A 2
N N 0.1781(15) 0.1259(5) 0.2851(12) 0.084(3) Uani 1 d . . .
C1 C 0.3055(19) 0.1199(6) 0.4168(18) 0.085(4) Uani 1 d . . .
C2 C 0.4143(17) 0.1547(7) 0.4704(17) 0.090(5) Uani 1 d . . .
H2 H 0.4057 0.1840 0.4213 0.100 Uiso 1 calc R . .
C3 C 0.5375(18) 0.1494(7) 0.5937(18) 0.091(5) Uani 1 d . . .
H3 H 0.6061 0.1750 0.6274 0.100 Uiso 1 calc R . .
C4 C 0.5569(19) 0.1074(9) 0.6638(19) 0.107(6) Uani 1 d . . .
H4 H 0.6413 0.1030 0.7447 0.100 Uiso 1 calc R . .
C5 C 0.464(3) 0.0271(10) 0.684(2) 0.141(10) Uani 1 d . . .
H5 H 0.5476 0.0223 0.7656 0.100 Uiso 1 calc R . .
C6 C 0.349(3) -0.0077(9) 0.629(2) 0.119(7) Uani 1 d . . .
H6 H 0.3598 -0.0367 0.6797 0.100 Uiso 1 calc R . .
C7 C 0.224(2) -0.0049(6) 0.5110(18) 0.090(4) Uani 1 d . . .
H7 H 0.1554 -0.0311 0.4852 0.100 Uiso 1 calc R . .
C8 C 0.199(2) 0.0365(6) 0.430(2) 0.104(6) Uani 1 d . . .
H8 H 0.1155 0.0402 0.3482 0.100 Uiso 1 calc R . .
C9 C 0.3230(13) 0.0767(4) 0.4871(11) 0.055(3) Uani 1 d . . .
C10 C 0.4415(19) 0.0674(7) 0.6105(14) 0.088(5) Uani 1 d . . .

loop_
_atom_site_aniso_label
_atom_site_aniso_U_11
_atom_site_aniso_U_22
_atom_site_aniso_U_33
_atom_site_aniso_U_23
_atom_site_aniso_U_13
_atom_site_aniso_U_12
W 0.0586(3) 0.0601(3) 0.0474(3) 0.0019(2) 0.01686(19) 0.0005(2)
Cl1 0.120(3) 0.121(3) 0.081(2) 0.025(2) 0.001(2) 0.038(3)
Cl2 0.119(3) 0.091(3) 0.120(3) -0.024(2) 0.068(3) -0.036(2)
Cl3 0.110(3) 0.088(3) 0.140(4) -0.018(2) 0.058(3) -0.037(2)
P1 0.087(2) 0.076(2) 0.0616(18) -0.0026(16) 0.0342(17) 0.0052(18)
C11 0.14(3) 0.13(3) 0.11(3) -0.09(3) 0.04(2) -0.02(2)
C12 0.58(13) 0.04(2) 0.24(6) -0.02(3) 0.34(8) -0.03(4)
C13 0.14(4) 0.16(4) 0.09(2) 0.02(2) 0.05(2) 0.08(3)
P11 0.087(2) 0.076(2) 0.0616(18) -0.0026(16) 0.0342(17) 0.0052(18)
C14 0.8(2) 0.04(3) 1.2(3) -0.14(8) 0.9(3) -0.09(6)
C15 0.9(3) 0.04(3) 0.28(10) 0.04(4) 0.47(16) 0.06(7)
C16 0.11(4) 0.19(6) 0.12(4) -0.05(4) 0.04(3) 0.02(4)
P2 0.0643(19) 0.081(2) 0.082(2) -0.0067(18) 0.0326(18) 0.0043(16)
C21 0.04(2) 0.27(10) 0.07(3) 0.03(4) 0.001(19) 0.00(4)
C22 0.38(18) 0.11(5) 0.5(2) 0.03(9) 0.25(17) 0.10(8)
C23 0.22(3) 0.38(5) 0.11(2) -0.05(3) 0.10(2) -0.02(3)
P21 0.0643(19) 0.081(2) 0.082(2) -0.0067(18) 0.0326(18) 0.0043(16)
C24 0.07(4) 0.37(13) 0.20(6) -0.16(7) 0.00(3) 0.07(6)
C25 0.24(6) 0.13(4) 0.37(10) -0.17(6) 0.26(8) -0.10(4)
N 0.081(8) 0.118(9) 0.064(7) -0.002(6) 0.040(6) 0.016(7)
C1 0.093(10) 0.083(10) 0.097(11) -0.009(8) 0.059(9) -0.011(8)
C2 0.059(8) 0.139(15) 0.074(9) -0.023(9) 0.018(7) -0.007(8)
C3 0.071(9) 0.124(15) 0.078(10) -0.010(9) 0.019(8) -0.016(9)
C4 0.065(9) 0.17(2) 0.085(11) -0.032(12) 0.022(8) 0.019(11)
C5 0.147(19) 0.22(3) 0.067(10) 0.042(14) 0.042(12) 0.100(19)
C6 0.134(17) 0.133(18) 0.099(15) -0.017(13) 0.046(13) -0.011(14)
C7 0.120(13) 0.068(9) 0.087(10) 0.015(7) 0.037(10) 0.017(8)
C8 0.142(15) 0.080(10) 0.112(13) 0.006(9) 0.073(12) 0.037(10)
C9 0.060(6) 0.067(7) 0.045(5) 0.002(5) 0.028(5) 0.008(5)
C10 0.093(10) 0.127(13) 0.052(7) 0.014(8) 0.034(7) 0.048(10)

loop_
_atom_type_symbol
_atom_type_description
_atom_type_scat_dispersion_real
_atom_type_scat_dispersion_imag
_atom_type_scat_source
C C 0.0033 0.0016 'International Tables Vol C Tables 4.2.6.8 and 6.1.1.4'
H H 0.0000 0.0000 'International Tables Vol C Tables 4.2.6.8 and 6.1.1.4'
Cl Cl 0.1484 0.1585 'International Tables Vol C Tables 4.2.6.8 and 6.1.1.4'
N N 0.0061 0.0033 'International Tables Vol C Tables 4.2.6.8 and 6.1.1.4'
P P 0.1023 0.0942 'International Tables Vol C Tables 4.2.6.8 and 6.1.1.4'
W W -0.8490 6.8722 'International Tables Vol C Tables 4.2.6.8 and 6.1.1.4'

loop_
_geom_angle_atom_site_label_1
_geom_angle_atom_site_label_2
_geom_angle_atom_site_label_3
_geom_angle
_geom_angle_site_symmetry_1
_geom_angle_site_symmetry_3
_geom_angle_publ_flag
N W Cl3 99.3(5) . . ?
N W Cl2 91.2(5) . . ?
Cl3 W Cl2 169.44(18) . . ?
N W Cl1 173.7(5) . . ?
Cl3 W Cl1 86.77(19) . . ?
Cl2 W Cl1 82.69(18) . . ?
N W P1 95.2(4) . . ?
Cl3 W P1 90.08(14) . . ?
Cl2 W P1 88.65(13) . . ?
Cl1 W P1 86.45(15) . . ?
N W P2 91.4(4) . . ?
Cl3 W P2 88.51(14) . . ?
Cl2 W P2 91.56(13) . . ?
Cl1 W P2 87.04(15) . . ?
P1 W P2 173.41(12) . . ?
C13 P1 C12 115(3) . . ?
C13 P1 C11 104(2) . . ?
C12 P1 C11 98(3) . . ?
C13 P1 W 114.1(11) . . ?
C12 P1 W 110.9(12) . . ?
C11 P1 W 114.1(12) . . ?
C23 P2 C22 122(4) . . ?
C23 P2 C21 98(2) . . ?
C22 P2 C21 96(5) . . ?
C23 P2 W 114.6(11) . . ?
C22 P2 W 111(3) . . ?
C21 P2 W 114(3) . . ?
C1 N W 167.4(12) . . ?
C2 C1 C9 117.3(17) . . ?
C2 C1 N 123.3(15) . . ?
C9 C1 N 119.3(13) . . ?
C1 C2 C3 124.1(19) . . ?
C4 C3 C2 119.6(17) . . ?
C3 C4 C10 119.2(16) . . ?
C10 C5 C6 113(2) . . ?
C7 C6 C5 129(2) . . ?
C6 C7 C8 120(2) . . ?
C7 C8 C9 114.0(17) . . ?
C1 C9 C10 123.4(14) . . ?
C1 C9 C8 118.5(13) . . ?
C10 C9 C8 118.0(13) . . ?
C5 C10 C9 127(2) . . ?
C5 C10 C4 117(2) . . ?
C9 C10 C4 116.4(15) . . ?

loop_
_geom_bond_atom_site_label_1
_geom_bond_atom_site_label_2
_geom_bond_distance
_geom_bond_site_symmetry_2
_geom_bond_publ_flag
W N 1.707(13) . ?
W Cl3 2.379(4) . ?
W Cl2 2.407(4) . ?
W Cl1 2.451(4) . ?
W P1 2.531(3) . ?
W P2 2.536(3) . ?
P1 C13 1.76(3) . ?
P1 C12 1.81(4) . ?
P1 C11 1.82(3) . ?
P2 C23 1.75(3) . ?
P2 C22 1.86(8) . ?
P2 C21 1.88(7) . ?
N C1 1.46(2) . ?
C1 C2 1.36(2) . ?
C1 C9 1.365(19) . ?
C2 C3 1.39(2) . ?
C3 C4 1.33(3) . ?
C4 C10 1.49(3) . ?
C5 C10 1.31(3) . ?
C5 C6 1.39(3) . ?
C6 C7 1.36(3) . ?
C7 C8 1.37(2) . ?
C8 C9 1.55(2) . ?
C9 C10 1.380(18) . ?
